data_4123498
loop_
_publ_author_name
'Wang, Timothy C.'
'Bury, Wojciech'
'G\'omez-Gualdr\'on, Diego A'
'Vermeulen, Nicolaas A.'
'Mondloch, Joseph E.'
'Deria, Pravas'
'Zhang, Kainan'
'Moghadam, Peyman Z.'
'Sarjeant, Amy A.'
'Snurr, Randall Q.'
'Stoddart, J. Fraser'
'Hupp, Joseph T.'
'Farha, Omar K.'

_publ_section_title
;
 Ultrahigh Surface Area Zirconium MOFs and Insights into the Applicability
 of the BET Theory.
;
_journal_issue 10
_journal_name_full 'Journal of the American Chemical Society'
_journal_page_first 3585
_journal_page_last 3591
_journal_paper_doi 10.1021/ja512973b
_journal_volume 137
_journal_year 2015
_chemical_formula_moiety 'C216 H120 N12 O32 Zr6'
_chemical_formula_sum 'C216 H120 N12 O32 Zr6'
_chemical_formula_weight 3942.55
_chemical_name_systematic
;
 ?
;
_space_group_crystal_system cubic
_space_group_IT_number 221
_space_group_name_Hall '-P 4 2 3'
_space_group_name_H-M_alt 'P m -3 m'
_symmetry_space_group_name_Hall '-P 4 2 3'
_symmetry_space_group_name_H-M 'P m -3 m'
_atom_sites_solution_hydrogens mixed
_atom_sites_solution_primary direct
_audit_creation_date 2014-01-24
_audit_creation_method
;
Olex2 1.2
(compiled 2013.12.10 svn.r2850 for OlexSys, GUI svn.r4736)
;
_cell_angle_alpha 90
_cell_angle_beta 90
_cell_angle_gamma 90
_cell_formula_units_Z 1
_cell_length_a 25.3340(12)
_cell_length_b 25.3340(12)
_cell_length_c 25.3340(12)
_cell_measurement_reflns_used 9091
_cell_measurement_temperature 250(2)
_cell_measurement_theta_max 67.820
_cell_measurement_theta_min 2.466
_cell_volume 16259.7(13)
_computing_cell_refinement 'SAINT V7.23A (Bruker, 2005)'
_computing_data_collection 'APEX2 V2.1-4 (Bruker, 2007)'
_computing_data_reduction 'Bruker SAINT'
_computing_molecular_graphics 'Olex2 (Dolomanov et al., 2009)'
_computing_publication_material 'Olex2 (Dolomanov et al., 2009)'
_computing_structure_refinement 'ShelXL (Sheldrick, 2008)'
_computing_structure_solution 'ShelXS (Sheldrick, 2008)'
_diffrn_ambient_temperature 250(2)
_diffrn_detector_area_resol_mean 8
_diffrn_measured_fraction_theta_full 0.998
_diffrn_measured_fraction_theta_max 0.994
_diffrn_measurement_device_type 'Bruker APEX-II CCD'
_diffrn_measurement_method '\f and \w scans'
_diffrn_radiation_monochromator 'MX optics'
_diffrn_radiation_type CuK\a
_diffrn_radiation_wavelength 1.54178
_diffrn_reflns_av_R_equivalents 0.0370
_diffrn_reflns_av_unetI/netI 0.0101
_diffrn_reflns_Laue_measured_fraction_full 0.998
_diffrn_reflns_Laue_measured_fraction_max 0.994
_diffrn_reflns_limit_h_max 30
_diffrn_reflns_limit_h_min -30
_diffrn_reflns_limit_k_max 30
_diffrn_reflns_limit_k_min -30
_diffrn_reflns_limit_l_max 29
_diffrn_reflns_limit_l_min -22
_diffrn_reflns_number 109260
_diffrn_reflns_point_group_measured_fraction_full 0.998
_diffrn_reflns_point_group_measured_fraction_max 0.994
_diffrn_reflns_theta_full 67.679
_diffrn_reflns_theta_max 68.119
_diffrn_reflns_theta_min 1.744
_diffrn_source microsource
_diffrn_standards_number 0
_exptl_absorpt_coefficient_mu 0.942
_exptl_absorpt_correction_T_max 0.7334
_exptl_absorpt_correction_T_min 0.6804
_exptl_absorpt_correction_type multi-scan
_exptl_absorpt_process_details
;
SADABS-2012/1 (Bruker,2012) was used for absorption correction.
wR2(int) was 0.0690 before and 0.0510 after correction.
The Ratio of minimum to maximum transmission is 0.9277.
The \l/2 correction factor is 0.0015.
;
_exptl_crystal_colour red
_exptl_crystal_colour_primary red
_exptl_crystal_density_diffrn 0.403
_exptl_crystal_description block
_exptl_crystal_F_000 1996
_exptl_crystal_size_max 0.134
_exptl_crystal_size_mid 0.13
_exptl_crystal_size_min 0.084
_refine_diff_density_max 0.451
_refine_diff_density_min -0.561
_refine_diff_density_rms 0.047
_refine_ls_extinction_method none
_refine_ls_goodness_of_fit_ref 1.108
_refine_ls_hydrogen_treatment mixed
_refine_ls_matrix_type full
_refine_ls_number_parameters 84
_refine_ls_number_reflns 2926
_refine_ls_number_restraints 305
_refine_ls_restrained_S_all 1.190
_refine_ls_R_factor_all 0.0395
_refine_ls_R_factor_gt 0.0380
_refine_ls_shift/su_max 0.001
_refine_ls_shift/su_mean 0.000
_refine_ls_structure_factor_coef Fsqd
_refine_ls_weighting_details 'w=1/[\s^2^(Fo^2^)+(0.0564P)^2^+9.3944P] where P=(Fo^2^+2Fc^2^)/3'
_refine_ls_weighting_scheme calc
_refine_ls_wR_factor_gt 0.1115
_refine_ls_wR_factor_ref 0.1124
_reflns_Friedel_coverage 0.000
_reflns_number_gt 2739
_reflns_number_total 2926
_reflns_threshold_expression 'I > 2\s(I)'
_cod_data_source_file ja512973b_si_003.cif
_cod_data_source_block n3273
_cod_depositor_comments 'Adding full bibliography for 4123497--4123500.cif.'
_cod_original_cell_volume 16260(2)
_cod_database_code 4123498
_shelxl_version_number 2013-4
_shelx_space_group_comment
;
The symmetry employed for this shelxl refinement is uniquely defined
by the following loop, which should always be used as a source of
symmetry information in preference to the above space-group names.
They are only intended as comments.
;
_shelx_estimated_absorpt_t_max 0.925
_shelx_estimated_absorpt_t_min 0.884
_olex2_refinement_description
;
1. Fixed Uiso
 At 1.2 times of:
  All C(H) groups
2. Restrained distances
 C7-H7
 0.94 with sigma of 0.001
 C3-C2 \\sim C4-C3 \\sim C5-C4 \\sim C7_$1-C6 \\sim C8_$1-C7_$1 \\sim C9-C8_$1
 with sigma of 0.02
 C2-C5 \\sim C3-C4_$1 \\sim C4-C3_$1 \\sim C6-C9 \\sim C7_$1-C8 \\sim C8_$1-C7
 with sigma of 0.02
 C3-C3_$1 \\sim C4-C4_$1 \\sim C7_$1-C7 \\sim C8_$1-C8 \\sim C2-C4 \\sim
C3_$1-C5 \\sim C6-C8_$1 \\sim C7-C9
 with sigma of 0.02
 C3_$1-C2 \\sim C3-C2 \\sim C4-C3 \\sim C5-C4 \\sim C5-C4_$1 \\sim C7_$1-C6
\\sim C7-C6 \\sim C8-C7 \\sim C9-
 C8 \\sim C9-C8_$1
 with sigma of 0.02
 C2-C5 \\sim C3-C4_$1 \\sim C3_$1-C4 \\sim C6-C9 \\sim C7_$1-C8 \\sim C7-C8_$1
 with sigma of 0.02
 C2-C4 \\sim C3-C5 \\sim C6-C8_$1 \\sim C7_$1-C9 \\sim C4-C4_$1 \\sim C5-C3_$1
\\sim C8_$1-C8 \\sim C9-C7
 \\sim C8-C6 \\sim C7-C7_$1 \\sim C4_$1-C2 \\sim C3_$1-C3
 with sigma of 0.02
3. Uiso/Uaniso restraints and constraints
Uanis(C1) \\sim Ueq, Uanis(C2) \\sim Ueq, Uanis(C3) \\sim Ueq, Uanis(C5) \\sim
Ueq, Uanis(C4) \\sim Ueq, Uanis(C10) \\sim Ueq, Uanis(C6) \\sim Ueq, Uanis(C11)
\\sim Ueq, Uanis(C12) \\sim Ueq, Uanis(C9) \\sim Ueq, Uanis(C7) \\sim Ueq,
Uanis(C8) \\sim Ueq, Uanis(N1) \\sim Ueq: with sigma of 0.1 and sigma for
terminal atoms of 0.2
4. Rigid body (RIGU) restrains
 All non-hydrogen atoms
 with sigma for 1-2 distances of 0.004 and sigma for 1-3 distances of 0.004
5. Others
 Fixed Sof: C7(0.5) H7(0.5) C8(0.5) H8(0.5)
6.a Riding coordinates and stretchable bonds:
 C7(H7)
6.b Aromatic/amide H refined with riding coordinates:
 C3(H3), C4(H4), C8(H8), C12(H12)
;
_smtbx_masks_special_details
;
The solvent masking procedure as implemented in Olex2 was used to remove the
electronic contribution of solvent molecules from the refinement.  As the exact
solvent content is not known, only the atoms used in the refinement model are
reported in the formula here.

Total solvent accessible volume / cell = 13299.9 Ang^3^ [81.8%]
Total electron count / cell = 3478.1
;

loop_
_space_group_symop_operation_xyz
'x, y, z'
'-x, -y, z'
'-x, y, -z'
'x, -y, -z'
'z, x, y'
'z, -x, -y'
'-z, -x, y'
'-z, x, -y'
'y, z, x'
'-y, z, -x'
'y, -z, -x'
'-y, -z, x'
'y, x, -z'
'-y, -x, -z'
'y, -x, z'
'-y, x, z'
'x, z, -y'
'-x, z, y'
'-x, -z, -y'
'x, -z, y'
'z, y, -x'
'z, -y, x'
'-z, y, x'
'-z, -y, -x'
'-x, -y, -z'
'x, y, -z'
'x, -y, z'
'-x, y, z'
'-z, -x, -y'
'-z, x, y'
'z, x, -y'
'z, -x, y'
'-y, -z, -x'
'y, -z, x'
'-y, z, x'
'y, z, -x'
'-y, -x, z'
'y, x, z'
'-y, x, -z'
'y, -x, -z'
'-x, -z, y'
'x, -z, -y'
'x, z, y'
'-x, z, -y'
'-z, -y, x'
'-z, y, -x'
'z, -y, -x'
'z, y, x'

loop_
_atom_site_label
_atom_site_type_symbol
_atom_site_fract_x
_atom_site_fract_y
_atom_site_fract_z
_atom_site_U_iso_or_equiv
_atom_site_adp_type
_atom_site_occupancy
_atom_site_site_symmetry_order
_atom_site_calc_flag
_atom_site_refinement_flags_posn
_atom_site_refinement_flags_adp
_atom_site_refinement_flags_occupancy
Zr1 Zr 0.40249(2) 0.5000 0.5000 0.01749(14) Uani 1 8 d S T P
O1 O 0.36000(6) 0.5000 0.42320(6) 0.0322(4) Uani 1 2 d S T P
O2 O 0.45152(10) 0.45152(10) 0.45152(10) 0.0602(12) Uani 1 6 d S T P
N1 N 0.0000 0.5000 0.0808(2) 0.341(10) Uani 1 4 d S TU P
C1 C 0.37586(8) 0.5000 0.37586(8) 0.0338(7) Uani 1 4 d S TU P
C2 C 0.33414(9) 0.5000 0.33414(9) 0.0585(12) Uani 1 4 d S TU P
C3 C 0.34706(12) 0.5000 0.28260(12) 0.139(3) Uani 1 2 d S TU P
H3 H 0.3828 0.5000 0.2727 0.167 Uiso 1 2 calc RS T P
C4 C 0.30867(14) 0.5000 0.24417(13) 0.197(4) Uani 1 2 d S TU P
H4 H 0.3186 0.5000 0.2084 0.236 Uiso 1 2 calc RS T P
C5 C 0.25704(12) 0.5000 0.25704(12) 0.166(5) Uani 1 4 d S TU P
C6 C 0.21477(14) 0.5000 0.21477(14) 0.215(5) Uani 1 4 d S TU P
C7 C 0.1747(2) 0.4642(3) 0.2158(2) 0.246(6) Uani 0.5 1 d D U P
H7 H 0.1684(2) 0.4440(3) 0.2463(2) 0.295 Uiso 0.5 1 d DGR . P
C8 C 0.1361(2) 0.4650(3) 0.1777(2) 0.269(7) Uani 0.5 1 d . U P
H8 H 0.1080 0.4408 0.1796 0.323 Uiso 0.5 1 calc R . P
C9 C 0.13768(16) 0.5000 0.13768(16) 0.268(7) Uani 1 4 d S TU P
C10 C 0.09594(16) 0.5000 0.09594(16) 0.315(10) Uani 1 4 d S TU P
C11 C 0.04337(18) 0.5000 0.11219(16) 0.366(9) Uani 1 2 d S TU P
C12 C 0.02639(19) 0.5000 0.16583(17) 0.389(9) Uani 1 2 d S TU P
H12 H 0.0483 0.5000 0.1958 0.467 Uiso 1 2 calc RS T P

loop_
_atom_site_aniso_label
_atom_site_aniso_U_11
_atom_site_aniso_U_22
_atom_site_aniso_U_33
_atom_site_aniso_U_23
_atom_site_aniso_U_13
_atom_site_aniso_U_12
Zr1 0.01462(18) 0.01892(15) 0.01892(15) 0.000 0.000 0.000
O1 0.0266(8) 0.0426(9) 0.0274(8) 0.000 -0.0091(6) 0.000
O2 0.0602(12) 0.0602(12) 0.0602(12) 0.0426(14) 0.0426(14) 0.0426(14)
N1 0.031(2) 0.96(3) 0.030(2) 0.000 0.000 0.000
C1 0.0280(10) 0.0454(19) 0.0280(10) 0.000 -0.0096(13) 0.000
C2 0.0326(12) 0.110(4) 0.0326(12) 0.000 -0.0130(15) 0.000
C3 0.0336(17) 0.348(9) 0.0353(17) 0.000 -0.0139(14) 0.000
C4 0.044(2) 0.513(13) 0.0325(18) 0.000 -0.0149(16) 0.000
C5 0.0382(17) 0.421(14) 0.0382(17) 0.000 -0.019(2) 0.000
C6 0.0423(19) 0.561(17) 0.0423(19) 0.000 -0.017(3) 0.000
C7 0.080(4) 0.583(18) 0.076(4) -0.020(7) -0.036(4) -0.050(7)
C8 0.072(4) 0.66(2) 0.074(4) -0.026(7) -0.024(3) -0.046(7)
C9 0.044(2) 0.71(2) 0.044(2) 0.000 -0.008(3) 0.000
C10 0.0346(18) 0.88(3) 0.0346(18) 0.000 -0.005(2) 0.000
C11 0.041(2) 1.03(3) 0.0241(19) 0.000 -0.0054(17) 0.000
C12 0.049(3) 1.09(3) 0.028(2) 0.000 -0.0029(19) 0.000

loop_
_atom_type_symbol
_atom_type_description
_atom_type_scat_dispersion_real
_atom_type_scat_dispersion_imag
_atom_type_scat_source
C C 0.0181 0.0091 'International Tables Vol C Tables 4.2.6.8 and 6.1.1.4'
H H 0.0000 0.0000 'International Tables Vol C Tables 4.2.6.8 and 6.1.1.4'
N N 0.0311 0.0180 'International Tables Vol C Tables 4.2.6.8 and 6.1.1.4'
O O 0.0492 0.0322 'International Tables Vol C Tables 4.2.6.8 and 6.1.1.4'
Zr Zr -0.1862 2.2449 'International Tables Vol C Tables 4.2.6.8 and 6.1.1.4'

loop_
_geom_angle_atom_site_label_1
_geom_angle_atom_site_label_2
_geom_angle_atom_site_label_3
_geom_angle
_geom_angle_site_symmetry_1
_geom_angle_site_symmetry_3
Zr1 Zr1 Zr1 60.0 9 5
Zr1 Zr1 Zr1 60.0 33_666 5
Zr1 Zr1 Zr1 90.0 29_666 5
Zr1 Zr1 Zr1 60.0 29_666 33_666
Zr1 Zr1 Zr1 60.0 29_666 9
Zr1 Zr1 Zr1 90.0 33_666 9
O1 Zr1 Zr1 110.02(3) 26_556 5
O1 Zr1 Zr1 110.02(3) . 5
O1 Zr1 Zr1 163.96(4) 42_566 5
O1 Zr1 Zr1 73.96(4) 17_556 5
O1 Zr1 Zr1 73.96(4) . 9
O1 Zr1 Zr1 163.96(4) 26_556 9
O1 Zr1 Zr1 110.02(3) 42_566 9
O1 Zr1 Zr1 110.02(3) 17_556 9
O1 Zr1 Zr1 110.02(3) 17_556 33_666
O1 Zr1 Zr1 163.96(4) . 33_666
O1 Zr1 Zr1 73.96(4) 26_556 33_666
O1 Zr1 Zr1 110.02(3) 42_566 33_666
O1 Zr1 Zr1 110.02(3) . 29_666
O1 Zr1 Zr1 110.02(3) 26_556 29_666
O1 Zr1 Zr1 163.96(4) 17_556 29_666
O1 Zr1 Zr1 73.96(4) 42_566 29_666
O1 Zr1 O1 76.44(4) 42_566 26_556
O1 Zr1 O1 122.09(8) 17_556 42_566
O1 Zr1 O1 76.44(4) 17_556 .
O1 Zr1 O1 76.44(4) 42_566 .
O1 Zr1 O1 122.09(8) 26_556 .
O1 Zr1 O1 76.44(4) 17_556 26_556
O2 Zr1 Zr1 89.74(10) . 29_666
O2 Zr1 Zr1 89.73(10) 26_556 29_666
O2 Zr1 Zr1 89.73(10) 4_566 5
O2 Zr1 Zr1 35.11(6) . 9
O2 Zr1 Zr1 89.73(10) 27_565 33_666
O2 Zr1 Zr1 35.11(6) 4_566 33_666
O2 Zr1 Zr1 35.11(6) 4_566 29_666
O2 Zr1 Zr1 35.11(6) 27_565 29_666
O2 Zr1 Zr1 35.11(6) 27_565 9
O2 Zr1 Zr1 89.74(10) . 33_666
O2 Zr1 Zr1 35.11(6) 26_556 33_666
O2 Zr1 Zr1 89.73(10) 4_566 9
O2 Zr1 Zr1 89.73(10) 26_556 9
O2 Zr1 Zr1 35.11(6) . 5
O2 Zr1 Zr1 89.73(10) 27_565 5
O2 Zr1 Zr1 35.11(6) 26_556 5
O2 Zr1 O1 141.711(16) . 26_556
O2 Zr1 O1 77.20(9) 4_566 26_556
O2 Zr1 O1 141.711(16) . 42_566
O2 Zr1 O1 141.711(16) 4_566 .
O2 Zr1 O1 77.20(9) 26_556 26_556
O2 Zr1 O1 141.711(16) 27_565 26_556
O2 Zr1 O1 141.711(16) 26_556 42_566
O2 Zr1 O1 77.20(9) 27_565 42_566
O2 Zr1 O1 141.711(16) 27_565 17_556
O2 Zr1 O1 77.20(9) . 17_556
O2 Zr1 O1 77.20(9) 26_556 17_556
O2 Zr1 O1 141.711(16) 4_566 17_556
O2 Zr1 O1 77.20(9) 4_566 42_566
O2 Zr1 O1 77.20(9) 27_565 .
O2 Zr1 O1 141.711(16) 26_556 .
O2 Zr1 O1 77.20(9) . .
O2 Zr1 O2 70.22(11) 26_556 .
O2 Zr1 O2 70.22(11) 27_565 .
O2 Zr1 O2 108.9(2) 4_566 .
O2 Zr1 O2 108.9(2) 27_565 26_556
O2 Zr1 O2 70.22(11) 4_566 26_556
O2 Zr1 O2 70.22(11) 4_566 27_565
C1 O1 Zr1 132.52(15) . .
Zr1 O2 Zr1 109.78(11) . 5
Zr1 O2 Zr1 109.78(11) . 9
Zr1 O2 Zr1 109.78(11) 5 9
C11 N1 C11 108.2(5) . 2_565
O1 C1 O1 127.1(3) . 22_565
O1 C1 C2 116.47(14) . .
O1 C1 C2 116.48(14) 22_565 .
C3 C2 C1 120.93(18) 22_565 .
C3 C2 C1 120.93(18) . .
C3 C2 C3 118.1(4) 22_565 .
C2 C3 H3 119.5 . .
C2 C3 C4 121.0(3) . .
C4 C3 H3 119.5 . .
C3 C4 H4 119.5 . .
C5 C4 C3 121.0(3) . .
C5 C4 H4 119.5 . .
C4 C5 C4 118.0(4) . 22_565
C4 C5 C6 121.0(2) . .
C4 C5 C6 121.0(2) 22_565 .
C7 C6 C5 120.9(3) 22_565 .
C7 C6 C5 120.9(3) 27_565 .
C7 C6 C5 120.9(3) . .
C7 C6 C5 120.9(3) 48 .
C7 C6 C7 83.6(8) . 27_565
C7 C6 C7 118.3(5) . 22_565
C7 C6 C7 83.6(8) 48 22_565
C7 C6 C7 65.5(7) 27_565 22_565
C7 C6 C7 65.5(7) 48 .
C7 C6 C7 118.3(5) 48 27_565
C6 C7 H7 120.4 . .
C6 C7 C8 120.4(5) . .
C6 C7 C8 86.9(4) . 48
C8 C7 H7 117.7 . .
C8 C7 H7 146.4 48 .
C8 C7 C8 47.6(5) . 48
C7 C8 H8 119.4 . .
C9 C8 C7 121.1(5) . .
C9 C8 H8 119.4 . .
C8 C9 C8 67.3(8) 27_565 22_565
C8 C9 C8 118.6(6) 27_565 48
C8 C9 C8 82.2(8) 22_565 48
C8 C9 C8 82.2(8) 27_565 .
C8 C9 C8 118.6(6) 22_565 .
C8 C9 C8 67.3(8) 48 .
C8 C9 C10 120.7(3) 27_565 .
C8 C9 C10 120.7(3) 22_565 .
C8 C9 C10 120.7(3) 48 .
C8 C9 C10 120.7(3) . .
C11 C10 C9 117.8(3) . .
C11 C10 C9 117.8(3) 22_565 .
C11 C10 C11 124.4(5) 22_565 .
N1 C11 C10 126.9(4) . .
N1 C11 C12 108.3(4) . .
C10 C11 C12 124.7(4) . .
C11 C12 H12 126.2 . .
C12 C12 C11 107.6(3) 2_565 .
C12 C12 H12 126.2 2_565 .

loop_
_geom_bond_atom_site_label_1
_geom_bond_atom_site_label_2
_geom_bond_distance
_geom_bond_site_symmetry_2
Zr1 Zr1 3.4935(4) 5
Zr1 Zr1 3.4935(4) 9
Zr1 Zr1 3.4935(5) 29_666
Zr1 Zr1 3.4935(5) 33_666
Zr1 O1 2.2235(14) 17_556
Zr1 O1 2.2235(14) 42_566
Zr1 O1 2.2236(14) .
Zr1 O1 2.2235(14) 26_556
Zr1 O2 2.1353(15) 26_556
Zr1 O2 2.1353(15) .
Zr1 O2 2.1353(15) 4_566
Zr1 O2 2.1353(15) 27_565
O1 C1 1.265(2) .
O2 Zr1 2.1354(15) 5
O2 Zr1 2.1354(15) 9
N1 C11 1.356(5) .
N1 C11 1.356(5) 2_565
C1 O1 1.265(2) 22_565
C1 C2 1.495(4) .
C2 C3 1.346(4) 22_565
C2 C3 1.346(4) .
C3 H3 0.9400 .
C3 C4 1.376(4) .
C4 H4 0.9400 .
C4 C5 1.348(4) .
C5 C4 1.348(4) 22_565
C5 C6 1.515(6) .
C6 C7 1.362(5) 48
C6 C7 1.362(5) .
C6 C7 1.362(5) 22_565
C6 C7 1.362(5) 27_565
C7 H7 0.9400(10) .
C7 C8 2.023(8) 48
C7 C8 1.375(6) .
C8 H8 0.9400 .
C8 C9 1.348(6) .
C9 C8 1.348(6) 27_565
C9 C8 1.348(6) 22_565
C9 C8 1.348(6) 48
C9 C10 1.495(8) .
C10 C11 1.394(5) 22_565
C10 C11 1.394(5) .
C11 C12 1.426(6) .
C12 C12 1.337(9) 2_565
C12 H12 0.9400 .

loop_
_geom_torsion_atom_site_label_1
_geom_torsion_atom_site_label_2
_geom_torsion_atom_site_label_3
_geom_torsion_atom_site_label_4
_geom_torsion
_geom_torsion_site_symmetry_1
_geom_torsion_site_symmetry_4
Zr1 O1 C1 O1 0.000(0) . 22_565
Zr1 O1 C1 C2 180.000(0) . .
O1 C1 C2 C3 180.000(0) 22_565 22_565
O1 C1 C2 C3 0.000(0) . 22_565
O1 C1 C2 C3 0.000(0) 22_565 .
O1 C1 C2 C3 180.000(0) . .
N1 C11 C12 C12 0.000(0) . 2_565
C1 C2 C3 C4 180.000(0) . .
C2 C3 C4 C5 0.000(0) . .
C3 C2 C3 C4 0.000(0) 22_565 .
C3 C4 C5 C4 0.000(0) . 22_565
C3 C4 C5 C6 180.000(0) . .
C4 C5 C6 C7 50.9(5) . 48
C4 C5 C6 C7 -129.1(5) 22_565 48
C4 C5 C6 C7 -50.9(5) 22_565 .
C4 C5 C6 C7 129.1(5) . .
C4 C5 C6 C7 50.9(5) 22_565 27_565
C4 C5 C6 C7 -50.9(5) . 22_565
C4 C5 C6 C7 -129.1(5) . 27_565
C4 C5 C6 C7 129.1(5) 22_565 22_565
C5 C6 C7 C8 179.0(7) . .
C5 C6 C7 C8 -145.70(18) . 48
C6 C7 C8 C9 2.1(14) . .
C7 C6 C7 C8 56.7(10) 27_565 .
C7 C6 C7 C8 -33.1(4) 48 48
C7 C6 C7 C8 -1.0(7) 22_565 .
C7 C6 C7 C8 34.30(17) 22_565 48
C7 C6 C7 C8 92.0(4) 27_565 48
C7 C6 C7 C8 -68.4(10) 48 .
C7 C8 C9 C8 -59.8(10) . 27_565
C7 C8 C9 C8 -1.0(7) . 22_565
C7 C8 C9 C8 65.7(10) . 48
C7 C8 C9 C10 179.0(7) . .
C8 C7 C8 C9 -49.4(8) 48 .
C8 C9 C10 C11 130.1(5) 27_565 22_565
C8 C9 C10 C11 49.9(5) 22_565 22_565
C8 C9 C10 C11 -130.1(5) . 22_565
C8 C9 C10 C11 -49.9(5) 48 22_565
C8 C9 C10 C11 -130.1(5) 22_565 .
C8 C9 C10 C11 130.1(5) 48 .
C8 C9 C10 C11 -49.9(5) 27_565 .
C8 C9 C10 C11 49.9(5) . .
C9 C10 C11 N1 180.000(0) . .
C9 C10 C11 C12 0.000(0) . .
C10 C11 C12 C12 180.000(0) . 2_565
C11 N1 C11 C10 180.000(0) 2_565 .
C11 N1 C11 C12 0.000(0) 2_565 .
C11 C10 C11 N1 0.000(0) 22_565 .
C11 C10 C11 C12 180.000(0) 22_565 .

loop_
_smtbx_masks_void_nr
_smtbx_masks_void_average_x
_smtbx_masks_void_average_y
_smtbx_masks_void_average_z
_smtbx_masks_void_volume
_smtbx_masks_void_count_electrons
1 -0.651 -0.584 -0.223 13299.9 3478.0
